data_4339988
loop_
_publ_author_name
'Richtera, Lukas'
'Jancik, Vojtech'
'Mart\'inez-Otero, Diego'
'Pokluda, Ales'
'Zak, Zdirad'
'Taraba, Jan'
'Touzin, Jiri'

_publ_section_title
;
 Taming the Oxidative Power of SeO3 in 1,4-Dioxane, Isolation of Two New
 Isomers of Mixed-Valence Selenium Oxides, and Two Unprecedented Cyclic
 Esters of Selenic Acid.
;
_journal_issue 13
_journal_name_full 'Inorganic chemistry'
_journal_page_first 6569
_journal_page_last 6577
_journal_paper_doi 10.1021/ic500137z
_journal_volume 53
_journal_year 2014
_chemical_formula_moiety 'O7 Se3, 2(C4 H8 O2)'
_chemical_formula_sum 'C8 H16 O11 Se3'
_chemical_formula_weight 525.09
_chemical_name_systematic
; 
 ? 
;
_space_group_crystal_system monoclinic
_space_group_IT_number 14
_space_group_name_Hall '-P 2yn'
_space_group_name_H-M_alt 'P 1 21/n 1'
_symmetry_space_group_name_Hall '-P 2yn'
_symmetry_space_group_name_H-M 'P 1 21/n 1'
_atom_sites_solution_hydrogens geom
_atom_sites_solution_primary direct
_atom_sites_solution_secondary difmap
_audit_creation_method SHELXL-2013
_cell_angle_alpha 90
_cell_angle_beta 111.016(2)
_cell_angle_gamma 90
_cell_formula_units_Z 8
_cell_length_a 17.3762(2)
_cell_length_b 10.8301(1)
_cell_length_c 17.5751(2)
_cell_measurement_reflns_used 22537
_cell_measurement_temperature 123(2)
_cell_measurement_theta_max 26.371
_cell_measurement_theta_min 3.025
_cell_volume 3087.38(7)
_computing_cell_refinement 'Version 1.171.35.19 CrysAlis171'
_computing_data_collection '1.166 CrysAlis166'
_computing_data_reduction 'Version 1.171.35.19 CrysAlis171'
_computing_molecular_graphics 'Gretep and POV-Ray'
_computing_publication_material 'Bruker SHELXTL'
_computing_structure_refinement 'SHELXL-2013 (Sheldrick, 2013)'
_computing_structure_solution 'SHELXT (Sheldrick, 2013)'
_diffrn_ambient_temperature 123(2)
_diffrn_measured_fraction_theta_full 0.994
_diffrn_measured_fraction_theta_max 0.992
_diffrn_measurement_device_type 'KM4CCD/SAPPHIRE CCD'
_diffrn_measurement_method '\w scans'
_diffrn_radiation_type MoK\a
_diffrn_radiation_wavelength 0.71073
_diffrn_reflns_av_R_equivalents 0.0168
_diffrn_reflns_av_unetI/netI 0.0179
_diffrn_reflns_Laue_measured_fraction_full 0.994
_diffrn_reflns_Laue_measured_fraction_max 0.992
_diffrn_reflns_limit_h_max 21
_diffrn_reflns_limit_h_min -21
_diffrn_reflns_limit_k_max 13
_diffrn_reflns_limit_k_min -13
_diffrn_reflns_limit_l_max 13
_diffrn_reflns_limit_l_min -21
_diffrn_reflns_number 22537
_diffrn_reflns_point_group_measured_fraction_full 0.994
_diffrn_reflns_point_group_measured_fraction_max 0.992
_diffrn_reflns_theta_full 25.242
_diffrn_reflns_theta_max 26.371
_diffrn_reflns_theta_min 3.025
_diffrn_source 'Sealed tube'
_exptl_absorpt_coefficient_mu 7.201
_exptl_absorpt_correction_T_max 0.4314
_exptl_absorpt_correction_T_min 0.3886
_exptl_absorpt_correction_type multi-scan
_exptl_absorpt_process_details 'SADABS 2009/1, Sheldrick'
_exptl_crystal_colour colorless
_exptl_crystal_density_diffrn 2.259
_exptl_crystal_description prism
_exptl_crystal_F_000 2032
_exptl_crystal_size_max 0.200
_exptl_crystal_size_mid 0.200
_exptl_crystal_size_min 0.200
_refine_diff_density_max 0.335
_refine_diff_density_min -0.413
_refine_diff_density_rms 0.069
_refine_ls_extinction_method none
_refine_ls_goodness_of_fit_ref 1.065
_refine_ls_hydrogen_treatment constr
_refine_ls_matrix_type full
_refine_ls_number_parameters 397
_refine_ls_number_reflns 6264
_refine_ls_number_restraints 0
_refine_ls_restrained_S_all 1.065
_refine_ls_R_factor_all 0.0233
_refine_ls_R_factor_gt 0.0179
_refine_ls_shift/su_max 0.002
_refine_ls_shift/su_mean 0.000
_refine_ls_structure_factor_coef Fsqd
_refine_ls_weighting_details
; 
 w=1/[\s^2^(Fo^2^)+(0.0146P)^2^+1.9638P] 
 where P=(Fo^2^+2Fc^2^)/3 
;
_refine_ls_weighting_scheme calc
_refine_ls_wR_factor_gt 0.0382
_refine_ls_wR_factor_ref 0.0394
_reflns_Friedel_coverage 0.000
_reflns_number_gt 5577
_reflns_number_total 6264
_reflns_threshold_expression 'I > 2\s(I)'
_cod_data_source_file ic500137z_si_002.cif
_cod_data_source_block Compound2
_cod_depositor_comments 'Adding full bibliography for 4339987--4339996.cif.'
_cod_database_code 4339988
_shelx_space_group_comment
; 
The symmetry employed for this shelxl refinement is uniquely defined 
by the following loop, which should always be used as a source of 
symmetry information in preference to the above space-group names. 
They are only intended as comments. 
;
_shelx_estimated_absorpt_t_min 0.327
_shelx_estimated_absorpt_t_max 0.327
_shelxl_version_number 2013-2

loop_
_space_group_symop_operation_xyz
'x, y, z'
'-x+1/2, y+1/2, -z+1/2'
'-x, -y, -z'
'x-1/2, -y-1/2, z-1/2'

loop_
_atom_site_label
_atom_site_type_symbol
_atom_site_fract_x
_atom_site_fract_y
_atom_site_fract_z
_atom_site_U_iso_or_equiv
_atom_site_adp_type
_atom_site_occupancy
_atom_site_site_symmetry_order
_atom_site_calc_flag
_atom_site_refinement_flags_posn
_atom_site_refinement_flags_adp
Se1 Se 0.50639(2) 0.17257(2) 0.14259(2) 0.01281(5) Uani 1 1 d . .
Se2 Se 0.70506(2) 0.11252(2) 0.24978(2) 0.01176(5) Uani 1 1 d . .
Se3 Se 0.58825(2) 0.19833(2) 0.33401(2) 0.01178(5) Uani 1 1 d . .
Se4 Se 0.49193(2) 0.86524(2) 0.35368(2) 0.01299(5) Uani 1 1 d . .
Se5 Se 0.40917(2) 0.82987(2) 0.16083(2) 0.01130(5) Uani 1 1 d . .
Se6 Se 0.29337(2) 0.90829(2) 0.25441(2) 0.01115(5) Uani 1 1 d . .
O1 O 0.60329(10) 0.12873(17) 0.15458(9) 0.0288(4) Uani 1 1 d . .
O2 O 0.64996(9) 0.07574(12) 0.31590(8) 0.0130(3) Uani 1 1 d . .
O3 O 0.49885(9) 0.16336(13) 0.23719(8) 0.0157(3) Uani 1 1 d . .
O4 O 0.49127(11) 0.31097(14) 0.11084(10) 0.0299(4) Uani 1 1 d . .
O5 O 0.44561(10) 0.07042(14) 0.08826(9) 0.0231(4) Uani 1 1 d . .
O6 O 0.72870(9) -0.02308(13) 0.23216(9) 0.0177(3) Uani 1 1 d . .
O7 O 0.62809(9) 0.31708(12) 0.30798(9) 0.0180(3) Uani 1 1 d . .
O8 O 0.49957(9) 0.86014(14) 0.25963(8) 0.0179(3) Uani 1 1 d . .
O9 O 0.34495(9) 0.94246(12) 0.18443(8) 0.0150(3) Uani 1 1 d . .
O10 O 0.39027(9) 0.84168(13) 0.33679(9) 0.0178(3) Uani 1 1 d . .
O11 O 0.53898(10) 0.74991(15) 0.40503(10) 0.0310(4) Uani 1 1 d . .
O12 O 0.51963(11) 0.99882(14) 0.39105(9) 0.0279(4) Uani 1 1 d . .
O13 O 0.37514(9) 0.70150(13) 0.17990(9) 0.0179(3) Uani 1 1 d . .
O14 O 0.28727(9) 1.04398(13) 0.28585(8) 0.0169(3) Uani 1 1 d . .
O15 O 0.48711(9) 0.34132(13) 0.37107(9) 0.0186(3) Uani 1 1 d . .
O16 O 0.33656(9) 0.44928(13) 0.36334(9) 0.0166(3) Uani 1 1 d . .
O17 O 0.51853(9) 0.71265(13) 0.12147(9) 0.0182(3) Uani 1 1 d . .
O18 O 0.67148(9) 0.61674(13) 0.12762(9) 0.0196(3) Uani 1 1 d . .
O19 O 0.27929(9) 0.32164(12) 0.64791(8) 0.0154(3) Uani 1 1 d . .
O20 O 0.19862(9) 0.32120(13) 0.47780(8) 0.0171(3) Uani 1 1 d . .
O21 O 0.30144(9) 0.80529(13) 0.52550(8) 0.0169(3) Uani 1 1 d . .
O22 O 0.22325(9) 0.83592(12) 0.35609(8) 0.0148(3) Uani 1 1 d . .
C1 C 0.42208(15) 0.2687(2) 0.38075(15) 0.0246(5) Uani 1 1 d . .
H1A H 0.4460 0.1984 0.4176 0.029 Uiso 1 1 calc R U
H1B H 0.3866 0.2352 0.3272 0.029 Uiso 1 1 calc R U
C2 C 0.37138(15) 0.3463(2) 0.41538(14) 0.0234(5) Uani 1 1 d . .
H2A H 0.3266 0.2956 0.4216 0.028 Uiso 1 1 calc R U
H2B H 0.4064 0.3765 0.4700 0.028 Uiso 1 1 calc R U
C3 C 0.40028(13) 0.52086(19) 0.35036(14) 0.0200(5) Uani 1 1 d . .
H3A H 0.4356 0.5584 0.4025 0.024 Uiso 1 1 calc R U
H3B H 0.3750 0.5885 0.3115 0.024 Uiso 1 1 calc R U
C4 C 0.45221(14) 0.44233(19) 0.31733(13) 0.0188(5) Uani 1 1 d . .
H4A H 0.4179 0.4103 0.2630 0.023 Uiso 1 1 calc R U
H4B H 0.4969 0.4930 0.3110 0.023 Uiso 1 1 calc R U
C5 C 0.54800(14) 0.59699(19) 0.16009(14) 0.0212(5) Uani 1 1 d . .
H5A H 0.5007 0.5419 0.1542 0.025 Uiso 1 1 calc R U
H5B H 0.5786 0.6103 0.2190 0.025 Uiso 1 1 calc R U
C6 C 0.60346(14) 0.5374(2) 0.12243(15) 0.0257(5) Uani 1 1 d . .
H6A H 0.6248 0.4586 0.1508 0.031 Uiso 1 1 calc R U
H6B H 0.5716 0.5185 0.0645 0.031 Uiso 1 1 calc R U
C7 C 0.64319(14) 0.7360(2) 0.09260(14) 0.0225(5) Uani 1 1 d . .
H7A H 0.6132 0.7272 0.0332 0.027 Uiso 1 1 calc R U
H7B H 0.6911 0.7908 0.1010 0.027 Uiso 1 1 calc R U
C8 C 0.58744(14) 0.7925(2) 0.13100(15) 0.0218(5) Uani 1 1 d . .
H8A H 0.6185 0.8068 0.1897 0.026 Uiso 1 1 calc R U
H8B H 0.5673 0.8733 0.1052 0.026 Uiso 1 1 calc R U
C9 C 0.26051(14) 0.20903(19) 0.60292(13) 0.0181(5) Uani 1 1 d . .
H9A H 0.2509 0.1429 0.6374 0.022 Uiso 1 1 calc R U
H9B H 0.3079 0.1843 0.5876 0.022 Uiso 1 1 calc R U
C10 C 0.18510(13) 0.22403(18) 0.52723(12) 0.0158(4) Uani 1 1 d . .
H10A H 0.1734 0.1458 0.4961 0.019 Uiso 1 1 calc R U
H10B H 0.1369 0.2443 0.5424 0.019 Uiso 1 1 calc R U
C11 C 0.21676(14) 0.43438(18) 0.52353(13) 0.0180(5) Uani 1 1 d . .
H11A H 0.1695 0.4577 0.5393 0.022 Uiso 1 1 calc R U
H11B H 0.2258 0.5014 0.4893 0.022 Uiso 1 1 calc R U
C12 C 0.29227(13) 0.41874(18) 0.59835(12) 0.0162(4) Uani 1 1 d . .
H12A H 0.3400 0.3984 0.5825 0.019 Uiso 1 1 calc R U
H12B H 0.3045 0.4968 0.6297 0.019 Uiso 1 1 calc R U
C13 C 0.31664(13) 0.72101(18) 0.46939(12) 0.0145(4) Uani 1 1 d . .
H13A H 0.3286 0.6378 0.4941 0.017 Uiso 1 1 calc R U
H13B H 0.3651 0.7489 0.4569 0.017 Uiso 1 1 calc R U
C14 C 0.24201(14) 0.71586(18) 0.39231(13) 0.0177(5) Uani 1 1 d . .
H14A H 0.2524 0.6582 0.3534 0.021 Uiso 1 1 calc R U
H14B H 0.1943 0.6845 0.4047 0.021 Uiso 1 1 calc R U
C15 C 0.21032(14) 0.92234(19) 0.41211(12) 0.0177(5) Uani 1 1 d . .
H15A H 0.1612 0.8978 0.4245 0.021 Uiso 1 1 calc R U
H15B H 0.2002 1.0055 0.3871 0.021 Uiso 1 1 calc R U
C16 C 0.28453(15) 0.92591(19) 0.48934(13) 0.0208(5) Uani 1 1 d . .
H16A H 0.3328 0.9555 0.4773 0.025 Uiso 1 1 calc R U
H16B H 0.2746 0.9843 0.5282 0.025 Uiso 1 1 calc R U

loop_
_atom_site_aniso_label
_atom_site_aniso_U_11
_atom_site_aniso_U_22
_atom_site_aniso_U_33
_atom_site_aniso_U_23
_atom_site_aniso_U_13
_atom_site_aniso_U_12
Se1 0.01003(11) 0.01357(10) 0.01263(10) 0.00081(7) 0.00137(9) -0.00142(8)
Se2 0.00988(11) 0.01401(10) 0.01160(10) 0.00046(7) 0.00409(8) 0.00038(7)
Se3 0.01015(11) 0.01277(10) 0.01286(10) -0.00076(7) 0.00466(8) -0.00057(8)
Se4 0.01009(11) 0.01515(10) 0.01245(10) 0.00244(8) 0.00249(9) -0.00063(8)
Se5 0.01025(11) 0.01196(10) 0.01218(10) 0.00066(7) 0.00461(9) 0.00002(7)
Se6 0.00997(11) 0.01223(10) 0.01153(10) 0.00056(7) 0.00421(8) 0.00006(7)
O1 0.0109(9) 0.0619(12) 0.0130(8) 0.0027(8) 0.0039(7) 0.0065(8)
O2 0.0136(8) 0.0152(7) 0.0118(7) 0.0005(5) 0.0066(6) 0.0017(6)
O3 0.0100(8) 0.0232(8) 0.0136(7) -0.0021(6) 0.0039(6) -0.0020(6)
O4 0.0434(12) 0.0140(8) 0.0282(9) 0.0073(7) 0.0079(9) 0.0013(7)
O5 0.0227(9) 0.0241(8) 0.0205(8) -0.0070(7) 0.0054(7) -0.0122(7)
O6 0.0197(9) 0.0155(7) 0.0202(8) -0.0029(6) 0.0098(7) 0.0004(6)
O7 0.0175(8) 0.0150(7) 0.0225(8) 0.0012(6) 0.0085(7) -0.0041(6)
O8 0.0116(8) 0.0282(8) 0.0143(8) -0.0044(6) 0.0050(6) -0.0030(6)
O9 0.0163(8) 0.0165(7) 0.0158(7) 0.0039(6) 0.0101(6) 0.0040(6)
O10 0.0107(8) 0.0257(8) 0.0169(8) 0.0074(6) 0.0048(7) 0.0018(6)
O11 0.0187(9) 0.0343(10) 0.0378(10) 0.0234(8) 0.0075(8) 0.0114(7)
O12 0.0368(10) 0.0253(9) 0.0268(9) -0.0121(7) 0.0176(8) -0.0163(8)
O13 0.0189(8) 0.0146(7) 0.0198(8) 0.0019(6) 0.0066(7) -0.0036(6)
O14 0.0197(8) 0.0142(7) 0.0175(8) -0.0026(6) 0.0076(7) -0.0001(6)
O15 0.0143(8) 0.0188(8) 0.0240(8) 0.0040(6) 0.0084(7) 0.0039(6)
O16 0.0127(8) 0.0168(7) 0.0195(8) 0.0033(6) 0.0048(7) 0.0019(6)
O17 0.0127(8) 0.0158(7) 0.0268(8) -0.0012(6) 0.0078(7) 0.0007(6)
O18 0.0112(8) 0.0211(8) 0.0241(8) -0.0002(6) 0.0036(7) 0.0025(6)
O19 0.0195(8) 0.0149(7) 0.0117(7) -0.0003(6) 0.0053(7) -0.0018(6)
O20 0.0206(9) 0.0170(7) 0.0126(7) 0.0000(6) 0.0046(7) -0.0041(6)
O21 0.0206(9) 0.0170(7) 0.0127(7) 0.0005(6) 0.0055(7) 0.0043(6)
O22 0.0185(8) 0.0136(7) 0.0120(7) -0.0006(6) 0.0051(6) 0.0010(6)
C1 0.0229(13) 0.0187(11) 0.0372(14) 0.0106(10) 0.0169(12) 0.0043(9)
C2 0.0186(13) 0.0310(13) 0.0231(12) 0.0124(10) 0.0106(11) 0.0080(10)
C3 0.0144(12) 0.0154(10) 0.0285(12) 0.0006(9) 0.0056(10) -0.0015(8)
C4 0.0170(12) 0.0188(11) 0.0219(12) 0.0035(9) 0.0087(10) -0.0007(9)
C5 0.0167(12) 0.0144(10) 0.0313(13) -0.0005(9) 0.0073(10) -0.0026(9)
C6 0.0136(12) 0.0198(12) 0.0393(14) -0.0097(10) 0.0039(11) -0.0006(9)
C7 0.0169(12) 0.0289(12) 0.0219(12) 0.0106(10) 0.0071(10) 0.0063(10)
C8 0.0189(12) 0.0159(11) 0.0338(13) 0.0039(9) 0.0134(11) 0.0001(9)
C9 0.0214(12) 0.0131(10) 0.0183(11) 0.0004(8) 0.0053(10) 0.0013(9)
C10 0.0192(12) 0.0112(10) 0.0180(11) -0.0008(8) 0.0080(10) -0.0027(8)
C11 0.0237(13) 0.0123(10) 0.0173(11) 0.0021(8) 0.0066(10) -0.0033(9)
C12 0.0185(12) 0.0143(10) 0.0167(11) -0.0005(8) 0.0072(10) -0.0049(8)
C13 0.0190(12) 0.0102(9) 0.0169(11) -0.0001(8) 0.0094(9) 0.0024(8)
C14 0.0227(12) 0.0104(10) 0.0194(11) 0.0009(8) 0.0069(10) -0.0012(9)
C15 0.0211(13) 0.0173(11) 0.0164(11) -0.0001(8) 0.0088(10) 0.0054(9)
C16 0.0301(14) 0.0125(10) 0.0165(11) -0.0027(8) 0.0044(10) 0.0048(9)

loop_
_atom_type_symbol
_atom_type_description
_atom_type_scat_dispersion_real
_atom_type_scat_dispersion_imag
_atom_type_scat_source
C C 0.0033 0.0016 'International Tables Vol C Tables 4.2.6.8 and 6.1.1.4'
H H 0.0000 0.0000 'International Tables Vol C Tables 4.2.6.8 and 6.1.1.4'
O O 0.0106 0.0060 'International Tables Vol C Tables 4.2.6.8 and 6.1.1.4'
Se Se -0.0929 2.2259 'International Tables Vol C Tables 4.2.6.8 and 6.1.1.4'

loop_
_geom_angle_atom_site_label_1
_geom_angle_atom_site_label_2
_geom_angle_atom_site_label_3
_geom_angle
_geom_angle_site_symmetry_1
_geom_angle_site_symmetry_3
O4 Se1 O5 117.07(8) . .
O4 Se1 O1 109.96(9) . .
O5 Se1 O1 107.29(8) . .
O4 Se1 O3 109.55(8) . .
O5 Se1 O3 106.03(7) . .
O1 Se1 O3 106.37(7) . .
O6 Se2 O2 99.01(7) . .
O6 Se2 O1 97.70(8) . .
O2 Se2 O1 92.59(6) . .
O6 Se2 O18 89.00(6) . 2_645
O2 Se2 O18 86.36(6) . 2_645
O1 Se2 O18 173.30(6) . 2_645
O6 Se2 O19 83.93(6) . 4_665
O2 Se2 O19 176.27(5) . 4_665
O1 Se2 O19 84.72(5) . 4_665
O18 Se2 O19 96.02(5) 2_645 4_665
O7 Se3 O2 101.26(7) . .
O7 Se3 O3 101.77(7) . .
O2 Se3 O3 92.43(6) . .
O7 Se3 O21 92.14(6) . 3_666
O2 Se3 O21 82.55(5) . 3_666
O3 Se3 O21 165.90(5) . 3_666
O7 Se3 O15 89.63(6) . .
O2 Se3 O15 169.08(5) . .
O3 Se3 O15 86.18(5) . .
O21 Se3 O15 96.24(5) 3_666 .
O7 Se3 O12 175.61(6) . 1_545
O2 Se3 O12 81.53(5) . 1_545
O3 Se3 O12 81.39(5) . 1_545
O21 Se3 O12 84.83(5) 3_666 1_545
O15 Se3 O12 87.55(5) . 1_545
O11 Se4 O12 117.62(9) . .
O11 Se4 O10 105.80(8) . .
O12 Se4 O10 110.48(8) . .
O11 Se4 O8 108.81(8) . .
O12 Se4 O8 108.21(7) . .
O10 Se4 O8 105.23(7) . .
O13 Se5 O9 103.61(7) . .
O13 Se5 O8 101.84(7) . .
O9 Se5 O8 92.87(6) . .
O13 Se5 O20 88.12(6) . 2
O9 Se5 O20 86.56(6) . 2
O8 Se5 O20 169.85(6) . 2
O13 Se5 O17 89.52(6) . .
O9 Se5 O17 166.83(5) . .
O8 Se5 O17 83.29(5) . .
O20 Se5 O17 95.00(5) 2 .
O13 Se5 O5 167.73(6) . 1_565
O9 Se5 O5 75.97(5) . 1_565
O8 Se5 O5 90.41(5) . 1_565
O20 Se5 O5 79.62(4) 2 1_565
O17 Se5 O5 91.42(4) . 1_565
O14 Se6 O9 99.16(7) . .
O14 Se6 O10 103.59(7) . .
O9 Se6 O10 94.32(6) . .
O14 Se6 O16 88.31(6) . 2
O9 Se6 O16 85.46(6) . 2
O10 Se6 O16 167.96(6) . 2
O14 Se6 O22 86.22(6) . .
O9 Se6 O22 174.31(5) . .
O10 Se6 O22 82.54(5) . .
O16 Se6 O22 96.62(5) 2 .
Se1 O1 Se2 133.35(9) . .
Se2 O2 Se3 116.05(7) . .
Se1 O3 Se3 122.54(8) . .
Se4 O8 Se5 124.27(8) . .
Se5 O9 Se6 121.33(7) . .
Se4 O10 Se6 130.42(8) . .
C4 O15 C1 109.37(16) . .
C4 O15 Se3 117.11(11) . .
C1 O15 Se3 109.62(11) . .
C2 O16 C3 110.43(16) . .
C5 O17 C8 109.29(16) . .
C5 O17 Se5 118.51(12) . .
C8 O17 Se5 109.63(11) . .
C6 O18 C7 111.25(16) . .
C9 O19 C12 110.17(15) . .
C10 O20 C11 109.71(14) . .
C13 O21 C16 109.46(15) . .
C14 O22 C15 110.75(15) . .
C14 O22 Se6 119.16(12) . .
C15 O22 Se6 119.96(11) . .
O15 C1 C2 110.13(18) . .
O16 C2 C1 110.69(17) . .
O16 C3 C4 111.14(17) . .
O15 C4 C3 110.46(17) . .
O17 C5 C6 110.24(18) . .
O18 C6 C5 111.05(17) . .
O18 C7 C8 110.58(17) . .
O17 C8 C7 110.39(18) . .
O19 C9 C10 110.58(16) . .
O20 C10 C9 109.54(17) . .
O20 C11 C12 109.99(17) . .
O19 C12 C11 109.71(16) . .
O21 C13 C14 109.32(16) . .
O22 C14 C13 110.61(16) . .
O22 C15 C16 110.04(17) . .
O21 C16 C15 110.48(17) . .

loop_
_geom_bond_atom_site_label_1
_geom_bond_atom_site_label_2
_geom_bond_distance
_geom_bond_site_symmetry_2
Se1 O4 1.5880(15) .
Se1 O5 1.5900(14) .
Se1 O1 1.6882(16) .
Se1 O3 1.7170(13) .
Se2 O6 1.5851(14) .
Se2 O2 1.7955(13) .
Se2 O1 1.9584(16) .
Se2 O18 2.4355(15) 2_645
Se2 O19 2.6521(14) 4_665
Se3 O7 1.6028(14) .
Se3 O2 1.8051(13) .
Se3 O3 1.8857(14) .
Se3 O21 2.5255(14) 3_666
Se3 O15 2.5946(14) .
Se3 O12 2.8201(15) 1_545
Se4 O11 1.5856(15) .
Se4 O12 1.5904(15) .
Se4 O10 1.7021(14) .
Se4 O8 1.7059(14) .
Se5 O13 1.5928(14) .
Se5 O9 1.7988(13) .
Se5 O8 1.9063(15) .
Se5 O20 2.4859(14) 2
Se5 O17 2.5776(14) .
Se5 O5 3.0649(15) 1_565
Se6 O14 1.5868(13) .
Se6 O9 1.8011(13) .
Se6 O10 1.9243(14) .
Se6 O16 2.4952(15) 2
Se6 O22 2.6181(14) .
O15 C4 1.430(2) .
O15 C1 1.436(3) .
O16 C2 1.431(2) .
O16 C3 1.435(2) .
O17 C5 1.429(2) .
O17 C8 1.438(2) .
O18 C6 1.438(3) .
O18 C7 1.439(2) .
O19 C9 1.426(2) .
O19 C12 1.434(2) .
O20 C10 1.437(2) .
O20 C11 1.437(2) .
O21 C13 1.436(2) .
O21 C16 1.436(2) .
O22 C14 1.433(2) .
O22 C15 1.433(2) .
C1 C2 1.496(3) .
C3 C4 1.500(3) .
C5 C6 1.497(3) .
C7 C8 1.496(3) .
C9 C10 1.504(3) .
C11 C12 1.497(3) .
C13 C14 1.503(3) .
C15 C16 1.500(3) .
